data_7701065
loop_
_publ_author_name
'Clulow, Rebecca'
'Bradford, Alasdair J.'
'Lee, Stephen L.'
'Lightfoot, Philip'

_publ_section_title
;
 Perovzalates: a family of perovskite-related oxalates.
;
_journal_issue 38
_journal_name_full 'Dalton transactions (Cambridge, England : 2003)'
_journal_page_first 14461
_journal_page_last 14466
_journal_paper_doi 10.1039/c9dt03149a
_journal_volume 48
_journal_year 2019
_chemical_formula_sum 'C6 Co Cs Li3 O12'
_chemical_formula_weight 476.72
_space_group_crystal_system trigonal
_space_group_IT_number 167
_space_group_name_Hall '-R 3 2"c'
_space_group_name_H-M_alt 'R -3 c :H'
_symmetry_space_group_name_Hall '-R 3 2"c'
_symmetry_space_group_name_H-M 'R -3 c :H'
_audit_creation_method SHELXL-2014/7
_audit_update_record
;
2019-09-05 deposited with the CCDC.    2019-09-06 downloaded from the CCDC.
;
_cell_angle_alpha 90
_cell_angle_beta 90
_cell_angle_gamma 120
_cell_formula_units_Z 6
_cell_length_a 11.5264(8)
_cell_length_b 11.5264(8)
_cell_length_c 15.2164(10)
_cell_measurement_reflns_used 907
_cell_measurement_temperature 173(2)
_cell_measurement_theta_max 27.5
_cell_measurement_theta_min 2.4
_cell_volume 1750.8(2)
_computing_cell_refinement 'CrystalClear-SM Expert 2.1 b45 (Rigaku, 2015)'
_computing_data_collection 'CrystalClear-SM Expert 2.1 b45 (Rigaku, 2015)'
_computing_data_reduction 'CrystalClear-SM Expert 2.1 b45 (Rigaku, 2015)'
_computing_molecular_graphics 'Crystalmaker (Palmer, 2014)'
_computing_publication_material 'WinGX publication routines (Farrugia, 2012)'
_computing_structure_refinement 'SHELXL-2014/7 (Sheldrick, 2014)'
_computing_structure_solution 'SHELXL-2014/7 (Sheldrick, 2014)'
_diffrn_ambient_temperature 173(2)
_diffrn_detector_area_resol_mean 13.6612
_diffrn_measured_fraction_theta_full 0.980
_diffrn_measured_fraction_theta_max 0.984
_diffrn_measurement_device_type 'Rigaku Mercury2 (2x2 bin mode)'
_diffrn_measurement_method 'profile data from \w-scans'
_diffrn_radiation_type MoK\a
_diffrn_radiation_wavelength 0.71075
_diffrn_reflns_av_R_equivalents 0.0439
_diffrn_reflns_av_unetI/netI 0.0182
_diffrn_reflns_Laue_measured_fraction_full 0.980
_diffrn_reflns_Laue_measured_fraction_max 0.984
_diffrn_reflns_limit_h_max 14
_diffrn_reflns_limit_h_min -14
_diffrn_reflns_limit_k_max 14
_diffrn_reflns_limit_k_min -14
_diffrn_reflns_limit_l_max 19
_diffrn_reflns_limit_l_min -19
_diffrn_reflns_number 5481
_diffrn_reflns_point_group_measured_fraction_full 0.980
_diffrn_reflns_point_group_measured_fraction_max 0.984
_diffrn_reflns_theta_full 25.242
_diffrn_reflns_theta_max 27.512
_diffrn_reflns_theta_min 3.367
_diffrn_source 'Sealed Tube'
_exptl_absorpt_coefficient_mu 4.611
_exptl_absorpt_correction_T_max 1.000
_exptl_absorpt_correction_T_min 0.791
_exptl_absorpt_correction_type multi-scan
_exptl_absorpt_process_details
'The program SADABS-2008/1 - G.M. Sheldrick was used to apply a multi-scan absorption correction.'
_exptl_crystal_colour pink
_exptl_crystal_density_diffrn 2.713
_exptl_crystal_description prism
_exptl_crystal_F_000 1338
_exptl_crystal_size_max 0.26
_exptl_crystal_size_mid 0.14
_exptl_crystal_size_min 0.11
_refine_diff_density_max 0.587
_refine_diff_density_min -1.314
_refine_diff_density_rms 0.112
_refine_ls_extinction_method none
_refine_ls_goodness_of_fit_ref 0.853
_refine_ls_hydrogen_treatment undef
_refine_ls_matrix_type full
_refine_ls_number_parameters 37
_refine_ls_number_reflns 444
_refine_ls_number_restraints 0
_refine_ls_restrained_S_all 0.853
_refine_ls_R_factor_all 0.0228
_refine_ls_R_factor_gt 0.0202
_refine_ls_shift/su_max 0.000
_refine_ls_shift/su_mean 0.000
_refine_ls_structure_factor_coef Fsqd
_refine_ls_weighting_details 'w=1/[\s^2^(Fo^2^)+(0.1000P)^2^] where P=(Fo^2^+2Fc^2^)/3'
_refine_ls_weighting_scheme calc
_refine_ls_wR_factor_gt 0.0920
_refine_ls_wR_factor_ref 0.0955
_reflns_Friedel_coverage 0.000
_reflns_number_gt 387
_reflns_number_total 444
_reflns_threshold_expression 'I > 2\s(I)'
_cod_data_source_file c9dt03149a2.cif
_cod_data_source_block shelx1
_cod_depositor_comments 'Adding full bibliography for 7701065--7701072.cif.'
_cod_original_cell_volume 1750.8(3)
_cod_database_code 7701065
_shelx_shelxl_version_number 2014/7
_shelx_space_group_comment
;
The symmetry employed for this shelxl refinement is uniquely defined
by the following loop, which should always be used as a source of
symmetry information in preference to the above space-group names.
They are only intended as comments.
;

loop_
_space_group_symop_operation_xyz
'x, y, z'
'-y, x-y, z'
'-x+y, -x, z'
'y, x, -z+1/2'
'x-y, -y, -z+1/2'
'-x, -x+y, -z+1/2'
'x+2/3, y+1/3, z+1/3'
'-y+2/3, x-y+1/3, z+1/3'
'-x+y+2/3, -x+1/3, z+1/3'
'y+2/3, x+1/3, -z+5/6'
'x-y+2/3, -y+1/3, -z+5/6'
'-x+2/3, -x+y+1/3, -z+5/6'
'x+1/3, y+2/3, z+2/3'
'-y+1/3, x-y+2/3, z+2/3'
'-x+y+1/3, -x+2/3, z+2/3'
'y+1/3, x+2/3, -z+7/6'
'x-y+1/3, -y+2/3, -z+7/6'
'-x+1/3, -x+y+2/3, -z+7/6'
'-x, -y, -z'
'y, -x+y, -z'
'x-y, x, -z'
'-y, -x, z-1/2'
'-x+y, y, z-1/2'
'x, x-y, z-1/2'
'-x+2/3, -y+1/3, -z+1/3'
'y+2/3, -x+y+1/3, -z+1/3'
'x-y+2/3, x+1/3, -z+1/3'
'-y+2/3, -x+1/3, z-1/6'
'-x+y+2/3, y+1/3, z-1/6'
'x+2/3, x-y+1/3, z-1/6'
'-x+1/3, -y+2/3, -z+2/3'
'y+1/3, -x+y+2/3, -z+2/3'
'x-y+1/3, x+2/3, -z+2/3'
'-y+1/3, -x+2/3, z+1/6'
'-x+y+1/3, y+2/3, z+1/6'
'x+1/3, x-y+2/3, z+1/6'

loop_
_atom_site_label
_atom_site_type_symbol
_atom_site_fract_x
_atom_site_fract_y
_atom_site_fract_z
_atom_site_U_iso_or_equiv
_atom_site_adp_type
_atom_site_occupancy
_atom_site_site_symmetry_order
_atom_site_calc_flag
_atom_site_refinement_flags_posn
_atom_site_refinement_flags_adp
_atom_site_refinement_flags_occupancy
Cs1 Cs 0.6667 0.3333 0.3333 0.0121(3) Uani 1 6 d S T P
Co1 Co 0.3333 0.6667 0.4167 0.0093(4) Uani 1 6 d S T P
O2 O 0.43451(19) 0.59156(19) 0.34257(16) 0.0150(5) Uani 1 1 d . . .
O1 O 0.61970(16) 0.57658(16) 0.34969(11) 0.0176(4) Uani 1 1 d . . .
C1 C 0.5465(2) 0.6192(2) 0.37627(13) 0.0133(5) Uani 1 1 d . . .
Li1 Li 0.7965(5) 0.6667 0.4167 0.0186(10) Uani 1 2 d S T P

loop_
_atom_site_aniso_label
_atom_site_aniso_U_11
_atom_site_aniso_U_22
_atom_site_aniso_U_33
_atom_site_aniso_U_23
_atom_site_aniso_U_13
_atom_site_aniso_U_12
Cs1 0.0121(3) 0.0121(3) 0.0119(4) 0.000 0.000 0.00607(16)
Co1 0.0092(5) 0.0092(5) 0.0094(8) 0.000 0.000 0.0046(3)
O2 0.0158(8) 0.0187(8) 0.0120(9) -0.0032(6) -0.0023(6) 0.0098(7)
O1 0.0193(9) 0.0202(8) 0.0168(8) -0.0038(6) -0.0011(6) 0.0124(7)
C1 0.0156(10) 0.0120(9) 0.0116(10) -0.0001(7) 0.0003(7) 0.0064(8)
Li1 0.0168(19) 0.023(3) 0.018(2) -0.004(2) -0.0022(10) 0.0117(14)

loop_
_atom_type_symbol
_atom_type_description
_atom_type_scat_dispersion_real
_atom_type_scat_dispersion_imag
_atom_type_scat_source
Cs Cs -0.3680 2.1192 'International Tables Vol C Tables 4.2.6.8 and 6.1.1.4'
Li Li -0.0003 0.0001 'International Tables Vol C Tables 4.2.6.8 and 6.1.1.4'
Co Co 0.3494 0.9721 'International Tables Vol C Tables 4.2.6.8 and 6.1.1.4'
C C 0.0033 0.0016 'International Tables Vol C Tables 4.2.6.8 and 6.1.1.4'
O O 0.0106 0.0060 'International Tables Vol C Tables 4.2.6.8 and 6.1.1.4'

loop_
_geom_angle_atom_site_label_1
_geom_angle_atom_site_label_2
_geom_angle_atom_site_label_3
_geom_angle
_geom_angle_site_symmetry_1
_geom_angle_site_symmetry_3
O1 Cs1 O1 119.371(8) 33_545 32
O1 Cs1 O1 180.0 33_545 3_665
O1 Cs1 O1 60.629(8) 32 3_665
O1 Cs1 O1 60.629(8) 33_545 2_655
O1 Cs1 O1 180.0 32 2_655
O1 Cs1 O1 119.370(8) 3_665 2_655
O1 Cs1 O1 60.631(8) 33_545 .
O1 Cs1 O1 60.630(8) 32 .
O1 Cs1 O1 119.370(8) 3_665 .
O1 Cs1 O1 119.370(8) 2_655 .
O1 Cs1 O1 119.370(8) 33_545 31_655
O1 Cs1 O1 119.369(8) 32 31_655
O1 Cs1 O1 60.630(8) 3_665 31_655
O1 Cs1 O1 60.630(8) 2_655 31_655
O1 Cs1 O1 180.0 . 31_655
O1 Cs1 O2 62.62(5) 33_545 35_545
O1 Cs1 O2 117.68(5) 32 35_545
O1 Cs1 O2 117.38(5) 3_665 35_545
O1 Cs1 O2 62.32(5) 2_655 35_545
O1 Cs1 O2 78.74(4) . 35_545
O1 Cs1 O2 101.26(4) 31_655 35_545
O1 Cs1 O2 101.26(4) 33_545 36
O1 Cs1 O2 62.62(5) 32 36
O1 Cs1 O2 78.74(4) 3_665 36
O1 Cs1 O2 117.38(5) 2_655 36
O1 Cs1 O2 62.32(5) . 36
O1 Cs1 O2 117.68(5) 31_655 36
O2 Cs1 O2 56.97(7) 35_545 36
O1 Cs1 O2 78.74(4) 33_545 6_655
O1 Cs1 O2 117.38(5) 32 6_655
O1 Cs1 O2 101.26(4) 3_665 6_655
O1 Cs1 O2 62.62(5) 2_655 6_655
O1 Cs1 O2 117.68(5) . 6_655
O1 Cs1 O2 62.32(5) 31_655 6_655
O2 Cs1 O2 123.03(7) 35_545 6_655
O2 Cs1 O2 180.0 36 6_655
O1 Cs1 O2 117.38(5) 33_545 5_665
O1 Cs1 O2 62.32(5) 32 5_665
O1 Cs1 O2 62.62(5) 3_665 5_665
O1 Cs1 O2 117.68(5) 2_655 5_665
O1 Cs1 O2 101.26(4) . 5_665
O1 Cs1 O2 78.74(4) 31_655 5_665
O2 Cs1 O2 180.0 35_545 5_665
O2 Cs1 O2 123.03(7) 36 5_665
O2 Cs1 O2 56.97(7) 6_655 5_665
O1 Cs1 O2 117.68(5) 33_545 34_655
O1 Cs1 O2 101.26(4) 32 34_655
O1 Cs1 O2 62.32(5) 3_665 34_655
O1 Cs1 O2 78.74(4) 2_655 34_655
O1 Cs1 O2 117.38(5) . 34_655
O1 Cs1 O2 62.62(5) 31_655 34_655
O2 Cs1 O2 56.97(7) 35_545 34_655
O2 Cs1 O2 56.97(7) 36 34_655
O2 Cs1 O2 123.03(7) 6_655 34_655
O2 Cs1 O2 123.03(7) 5_665 34_655
O1 Cs1 O2 62.32(5) 33_545 4
O1 Cs1 O2 78.74(4) 32 4
O1 Cs1 O2 117.68(5) 3_665 4
O1 Cs1 O2 101.26(4) 2_655 4
O1 Cs1 O2 62.62(5) . 4
O1 Cs1 O2 117.38(5) 31_655 4
O2 Cs1 O2 123.03(7) 35_545 4
O2 Cs1 O2 123.03(7) 36 4
O2 Cs1 O2 56.97(7) 6_655 4
O2 Cs1 O2 56.97(7) 5_665 4
O2 Cs1 O2 180.0 34_655 4
O2 Co1 O2 171.78(10) 11_565 3_565
O2 Co1 O2 92.51(11) 11_565 2_665
O2 Co1 O2 93.77(9) 3_565 2_665
O2 Co1 O2 93.77(9) 11_565 12
O2 Co1 O2 80.51(12) 3_565 12
O2 Co1 O2 171.78(10) 2_665 12
O2 Co1 O2 80.52(12) 11_565 .
O2 Co1 O2 93.77(9) 3_565 .
O2 Co1 O2 93.76(9) 2_665 .
O2 Co1 O2 92.51(11) 12 .
O2 Co1 O2 93.76(9) 11_565 10_455
O2 Co1 O2 92.51(11) 3_565 10_455
O2 Co1 O2 80.51(12) 2_665 10_455
O2 Co1 O2 93.76(9) 12 10_455
O2 Co1 O2 171.78(10) . 10_455
O2 Co1 Cs1 122.55(7) 11_565 4
O2 Co1 Cs1 57.45(7) 3_565 4
O2 Co1 Cs1 57.45(7) 2_665 4
O2 Co1 Cs1 122.55(7) 12 4
O2 Co1 Cs1 57.44(7) . 4
O2 Co1 Cs1 122.56(7) 10_455 4
O2 Co1 Cs1 57.45(7) 11_565 7_455
O2 Co1 Cs1 122.55(7) 3_565 7_455
O2 Co1 Cs1 122.55(7) 2_665 7_455
O2 Co1 Cs1 57.45(7) 12 7_455
O2 Co1 Cs1 122.56(7) . 7_455
O2 Co1 Cs1 57.44(7) 10_455 7_455
Cs1 Co1 Cs1 180.0 4 7_455
C1 O2 Co1 112.58(17) . .
C1 O2 Li1 87.21(19) . 33_545
Co1 O2 Li1 158.57(17) . 33_545
C1 O2 Cs1 136.81(16) . 4
Co1 O2 Cs1 89.14(7) . 4
Li1 O2 Cs1 80.98(7) 33_545 4
C1 O1 Li1 109.95(18) . .
C1 O1 Li1 86.68(13) . 33_545
Li1 O1 Li1 162.74(18) . 33_545
C1 O1 Cs1 147.34(14) . .
Li1 O1 Cs1 85.36(11) . .
Li1 O1 Cs1 82.60(6) 33_545 .
O1 C1 O2 125.2(2) . .
O1 C1 C1 117.94(12) . 11_565
O2 C1 C1 116.85(14) . 11_565
O1 C1 Li1 63.35(13) . 33_545
O2 C1 Li1 61.88(15) . 33_545
C1 C1 Li1 178.01(19) 11_565 33_545
O1 C1 Li1 44.74(11) . .
O2 C1 Li1 168.81(18) . .
C1 C1 Li1 73.43(6) 11_565 .
Li1 C1 Li1 107.96(13) 33_545 .
O1 Li1 O1 83.6(3) . 11_565
O1 Li1 O2 101.64(12) . 36
O1 Li1 O2 100.97(12) 11_565 36
O1 Li1 O2 100.96(12) . 32
O1 Li1 O2 101.64(12) 11_565 32
O2 Li1 O2 149.5(3) 36 32
O1 Li1 O1 162.08(8) . 36
O1 Li1 O1 95.46(5) 11_565 36
O2 Li1 O1 60.87(11) 36 36
O2 Li1 O1 96.75(19) 32 36
O1 Li1 O1 95.46(5) . 32
O1 Li1 O1 162.08(8) 11_565 32
O2 Li1 O1 96.75(19) 36 32
O2 Li1 O1 60.87(11) 32 32
O1 Li1 O1 90.8(2) 36 32
O1 Li1 C1 132.39(9) . 36
O1 Li1 C1 99.01(7) 11_565 36
O2 Li1 C1 30.91(8) 36 36
O2 Li1 C1 124.4(2) 32 36
O1 Li1 C1 29.97(8) 36 36
O1 Li1 C1 94.8(2) 32 36
O1 Li1 C1 99.01(7) . 32
O1 Li1 C1 132.39(9) 11_565 32
O2 Li1 C1 124.4(2) 36 32
O2 Li1 C1 30.90(8) 32 32
O1 Li1 C1 94.8(2) 36 32
O1 Li1 C1 29.97(8) 32 32
C1 Li1 C1 112.2(3) 36 32
O1 Li1 C1 25.31(10) . .
O1 Li1 C1 58.36(17) 11_565 .
O2 Li1 C1 105.83(16) 36 .
O2 Li1 C1 103.38(16) 32 .
O1 Li1 C1 149.50(16) 36 .
O1 Li1 C1 118.99(10) 32 .
C1 Li1 C1 131.19(15) 36 .
C1 Li1 C1 114.20(9) 32 .
O1 Li1 C1 58.36(17) . 11_565
O1 Li1 C1 25.31(10) 11_565 11_565
O2 Li1 C1 103.38(16) 36 11_565
O2 Li1 C1 105.83(16) 32 11_565
O1 Li1 C1 118.99(10) 36 11_565
O1 Li1 C1 149.50(16) 32 11_565
C1 Li1 C1 114.20(9) 36 11_565
C1 Li1 C1 131.19(15) 32 11_565
C1 Li1 C1 33.14(12) . 11_565
O1 Li1 Cs1 132.40(19) . 10
O1 Li1 Cs1 60.13(4) 11_565 10
O2 Li1 Cs1 114.00(10) 36 10
O2 Li1 Cs1 62.03(7) 32 10
O1 Li1 Cs1 59.63(5) 36 10
O1 Li1 Cs1 109.84(14) 32 10
C1 Li1 Cs1 86.09(8) 36 10
C1 Li1 Cs1 86.35(8) 32 10
C1 Li1 Cs1 110.78(14) . 10
C1 Li1 Cs1 82.65(8) 11_565 10
O1 Li1 Cs1 60.13(4) . .
O1 Li1 Cs1 132.40(19) 11_565 .
O2 Li1 Cs1 62.03(7) 36 .
O2 Li1 Cs1 114.00(10) 32 .
O1 Li1 Cs1 109.84(14) 36 .
O1 Li1 Cs1 59.63(5) 32 .
C1 Li1 Cs1 86.35(8) 36 .
C1 Li1 Cs1 86.09(8) 32 .
C1 Li1 Cs1 82.65(8) . .
C1 Li1 Cs1 110.78(14) 11_565 .
Cs1 Li1 Cs1 166.4(2) 10 .

loop_
_geom_bond_atom_site_label_1
_geom_bond_atom_site_label_2
_geom_bond_distance
_geom_bond_site_symmetry_2
Cs1 O1 3.1199(15) 33_545
Cs1 O1 3.1199(16) 32
Cs1 O1 3.1199(15) 3_665
Cs1 O1 3.1199(15) 2_655
Cs1 O1 3.1199(15) .
Cs1 O1 3.1200(15) 31_655
Cs1 O2 3.207(2) 35_545
Cs1 O2 3.207(2) 36
Cs1 O2 3.207(2) 6_655
Cs1 O2 3.207(2) 5_665
Cs1 O2 3.207(2) 34_655
Cs1 O2 3.207(2) 4
Co1 O2 2.095(2) 11_565
Co1 O2 2.095(2) 3_565
Co1 O2 2.095(2) 2_665
Co1 O2 2.095(2) 12
Co1 O2 2.095(2) .
Co1 O2 2.095(2) 10_455
Co1 Cs1 3.8041(3) 4
Co1 Cs1 3.8042(3) 7_455
O2 C1 1.272(3) .
O2 Li1 2.185(3) 33_545
O2 Cs1 3.207(2) 4
O1 C1 1.238(3) .
O1 Li1 2.038(5) .
O1 Li1 2.215(5) 33_545
C1 C1 1.552(4) 11_565
C1 Li1 2.474(4) 33_545
C1 Li1 2.722(6) .
Li1 O1 2.038(5) 11_565
Li1 O2 2.185(3) 36
Li1 O2 2.185(3) 32
Li1 O1 2.215(5) 36
Li1 O1 2.215(5) 32
Li1 C1 2.474(4) 36
Li1 C1 2.474(4) 32
Li1 C1 2.722(6) 11_565
Li1 Cs1 3.5860(8) 10
